data_4106125
loop_
_publ_author_name
'Sven Krieck '
'Robert Kretschmer'
'Helmar G\"orls'
'Matthias Westerhausen'

_publ_contact_author
;
      Matthias Westerhausen
      Institut f\"ur anorganische und analytische Chemie
      Friedrich-Schiller-Universit\"at Jena
      August-Bebel-Str. 2
      07743 Jena
      Germany
;
_publ_contact_author_email m.we@uni-jena.de
_publ_contact_author_fax '03641 948 102'
_publ_contact_author_phone '03641 948 110'
_publ_section_title
;
 Rubidium-Mediated Birch-Type Reduction of 1,2-Diphenylbenzene in
 Tetrahydrofuran
;
_journal_name_full 'Journal of the American Chemical Society'
_journal_page_first 6960
_journal_page_last 6963
_journal_paper_doi 10.1021/ja2018527
_journal_volume 133
_journal_year 2011
_chemical_formula_moiety 'C108 H90 Rb6'
_chemical_formula_sum 'C18 H15 Rb'
_chemical_formula_weight 316.77
_space_group_IT_number 148
_symmetry_cell_setting rhombohedral
_symmetry_space_group_name_Hall '-R 3'
_symmetry_space_group_name_H-M 'R -3 :H'
_atom_sites_solution_hydrogens geom
_atom_sites_solution_primary direct
_atom_sites_solution_secondary difmap
_audit_creation_method SHELXL-97
_audit_update_record
;
2010-12-06 # Formatted by publCIF
;
_cell_angle_alpha 90.00
_cell_angle_beta 90.00
_cell_angle_gamma 120.00
_cell_formula_units_Z 18
_cell_length_a 21.1577(3)
_cell_length_b 21.1577(3)
_cell_length_c 17.4764(2)
_cell_measurement_reflns_used 12413
_cell_measurement_temperature 133(2)
_cell_measurement_theta_max 27.42
_cell_measurement_theta_min 3.99
_cell_volume 6775.16(16)
_computing_cell_refinement DENZO
_computing_data_collection COLLECT
_computing_data_reduction DENZO
_computing_molecular_graphics SHELXTL/PC
_computing_publication_material SHELXL-97
_computing_structure_refinement 'SHELXL-97 (Sheldrick, 2008)'
_computing_structure_solution 'SHELXS-97 (Sheldrick, 2008)'
_diffrn_ambient_temperature 133(2)
_diffrn_measured_fraction_theta_full 0.991
_diffrn_measured_fraction_theta_max 0.991
_diffrn_measurement_device_type KappaCCD
_diffrn_measurement_method 'phi- + omega-scan'
_diffrn_radiation_monochromator graphite
_diffrn_radiation_source 'fine-focus sealed tube'
_diffrn_radiation_type MoK\a
_diffrn_radiation_wavelength 0.71073
_diffrn_reflns_av_R_equivalents 0.0604
_diffrn_reflns_av_sigmaI/netI 0.0499
_diffrn_reflns_limit_h_max 27
_diffrn_reflns_limit_h_min -27
_diffrn_reflns_limit_k_max 27
_diffrn_reflns_limit_k_min -25
_diffrn_reflns_limit_l_max 22
_diffrn_reflns_limit_l_min -21
_diffrn_reflns_number 12413
_diffrn_reflns_theta_full 27.42
_diffrn_reflns_theta_max 27.42
_diffrn_reflns_theta_min 3.99
_exptl_absorpt_coefficient_mu 3.272
_exptl_absorpt_correction_type none
_exptl_crystal_colour opalizerend
_exptl_crystal_density_diffrn 1.397
_exptl_crystal_description prism
_exptl_crystal_F_000 2880
_exptl_crystal_size_max 0.04
_exptl_crystal_size_mid 0.04
_exptl_crystal_size_min 0.03
_refine_diff_density_max 1.021
_refine_diff_density_min -0.467
_refine_diff_density_rms 0.113
_refine_ls_extinction_method none
_refine_ls_goodness_of_fit_ref 1.113
_refine_ls_hydrogen_treatment mixed
_refine_ls_matrix_type full
_refine_ls_number_parameters 224
_refine_ls_number_reflns 3413
_refine_ls_number_restraints 0
_refine_ls_restrained_S_all 1.113
_refine_ls_R_factor_all 0.0905
_refine_ls_R_factor_gt 0.0595
_refine_ls_shift/su_max 0.009
_refine_ls_shift/su_mean 0.001
_refine_ls_structure_factor_coef Fsqd
_refine_ls_weighting_details 'calc w=1/[\s^2^(Fo^2^)+(0.0818P)^2^+43.8646P] where P=(Fo^2^+2Fc^2^)/3'
_refine_ls_weighting_scheme calc
_refine_ls_wR_factor_gt 0.1520
_refine_ls_wR_factor_ref 0.1741
_reflns_number_gt 2550
_reflns_number_total 3413
_reflns_threshold_expression >2sigma(I)
_cod_data_source_file ja2018527_si_001.cif
_cod_data_source_block FO4205
_cod_original_sg_symbol_H-M 'R -3'
_cod_database_code 4106125

loop_
_symmetry_equiv_pos_as_xyz
'x, y, z'
'-y, x-y, z'
'-x+y, -x, z'
'x+2/3, y+1/3, z+1/3'
'-y+2/3, x-y+1/3, z+1/3'
'-x+y+2/3, -x+1/3, z+1/3'
'x+1/3, y+2/3, z+2/3'
'-y+1/3, x-y+2/3, z+2/3'
'-x+y+1/3, -x+2/3, z+2/3'
'-x, -y, -z'
'y, -x+y, -z'
'x-y, x, -z'
'-x+2/3, -y+1/3, -z+1/3'
'y+2/3, -x+y+1/3, -z+1/3'
'x-y+2/3, x+1/3, -z+1/3'
'-x+1/3, -y+2/3, -z+2/3'
'y+1/3, -x+y+2/3, -z+2/3'
'x-y+1/3, x+2/3, -z+2/3'

loop_
_atom_site_label
_atom_site_type_symbol
_atom_site_fract_x
_atom_site_fract_y
_atom_site_fract_z
_atom_site_U_iso_or_equiv
_atom_site_adp_type
_atom_site_occupancy
_atom_site_symmetry_multiplicity
_atom_site_calc_flag
_atom_site_refinement_flags
Rb1 Rb 0.47755(3) 0.02783(3) 0.24875(3) 0.0404(2) Uani 1 1 d .
C1 C 0.3607(3) -0.0091(3) 0.3917(3) 0.0331(10) Uani 1 1 d .
C2 C 0.3143(3) 0.0160(3) 0.3491(3) 0.0344(10) Uani 1 1 d .
H2 H 0.283(3) -0.019(3) 0.315(3) 0.028(13) Uiso 1 1 d .
C3 C 0.3631(3) 0.0824(3) 0.3010(3) 0.0425(13) Uani 1 1 d .
H3 H 0.3469 0.0892 0.2526 0.051 Uiso 1 1 calc R
C4 C 0.4296(4) 0.1317(3) 0.3275(4) 0.0491(15) Uani 1 1 d .
H4 H 0.451(3) 0.165(3) 0.301(3) 0.030(14) Uiso 1 1 d .
C5 C 0.4615(4) 0.1169(3) 0.3911(4) 0.0464(14) Uani 1 1 d .
H5 H 0.499(4) 0.148(4) 0.409(4) 0.046(18) Uiso 1 1 d .
C6 C 0.4285(3) 0.0454(3) 0.4168(3) 0.0400(12) Uani 1 1 d .
H6 H 0.454(3) 0.027(3) 0.456(4) 0.048(16) Uiso 1 1 d .
C7 C 0.3297(3) -0.0859(3) 0.4105(3) 0.0340(11) Uani 1 1 d .
C8 C 0.3724(3) -0.1139(3) 0.4415(3) 0.0422(12) Uani 1 1 d .
H8 H 0.4228 -0.0819 0.4508 0.051 Uiso 1 1 calc R
C9 C 0.3417(5) -0.1879(4) 0.4585(4) 0.0593(18) Uani 1 1 d .
H9 H 0.371(4) -0.196(4) 0.466(4) 0.045(18) Uiso 1 1 d .
C10 C 0.2688(4) -0.2358(4) 0.4454(4) 0.0569(17) Uani 1 1 d .
H10 H 0.254(4) -0.277(4) 0.462(4) 0.07(2) Uiso 1 1 d .
C11 C 0.2260(4) -0.2103(3) 0.4165(4) 0.0491(14) Uani 1 1 d .
H11 H 0.187(4) -0.235(3) 0.412(4) 0.040(18) Uiso 1 1 d .
C12 C 0.2546(3) -0.1371(3) 0.4001(3) 0.0365(11) Uani 1 1 d .
H12 H 0.226(3) -0.122(3) 0.383(3) 0.040(16) Uiso 1 1 d .
C13 C 0.2684(3) 0.0352(3) 0.4031(3) 0.0320(10) Uani 1 1 d .
C14 C 0.2797(3) 0.0423(3) 0.4815(3) 0.0338(10) Uani 1 1 d .
H14 H 0.315(3) 0.036(3) 0.501(3) 0.046(17) Uiso 1 1 d .
C15 C 0.2427(3) 0.0667(3) 0.5275(3) 0.0370(11) Uani 1 1 d .
H15 H 0.249(3) 0.075(3) 0.583(3) 0.037(14) Uiso 1 1 d .
C16 C 0.1951(3) 0.0856(3) 0.4959(3) 0.0384(11) Uani 1 1 d .
H16 H 0.169(3) 0.100(3) 0.526(3) 0.027(12) Uiso 1 1 d .
C17 C 0.1828(3) 0.0786(3) 0.4174(3) 0.0407(12) Uani 1 1 d .
H17 H 0.149(3) 0.090(3) 0.396(3) 0.040(15) Uiso 1 1 d .
C18 C 0.2189(3) 0.0534(3) 0.3712(3) 0.0363(11) Uani 1 1 d .
H18 H 0.214(4) 0.062(4) 0.307(4) 0.07(2) Uiso 1 1 d .

loop_
_atom_site_aniso_label
_atom_site_aniso_U_11
_atom_site_aniso_U_22
_atom_site_aniso_U_33
_atom_site_aniso_U_23
_atom_site_aniso_U_13
_atom_site_aniso_U_12
Rb1 0.0443(3) 0.0524(4) 0.0351(3) -0.0045(2) 0.0002(2) 0.0321(3)
C1 0.042(3) 0.033(2) 0.029(2) 0.0004(19) 0.001(2) 0.022(2)
C2 0.041(3) 0.035(3) 0.031(2) -0.003(2) -0.003(2) 0.023(2)
C3 0.062(4) 0.047(3) 0.032(2) 0.009(2) 0.011(2) 0.038(3)
C4 0.065(4) 0.037(3) 0.052(3) 0.008(3) 0.023(3) 0.031(3)
C5 0.042(3) 0.040(3) 0.049(3) -0.013(3) 0.009(3) 0.015(3)
C6 0.047(3) 0.045(3) 0.033(2) -0.005(2) 0.002(2) 0.026(3)
C7 0.042(3) 0.044(3) 0.026(2) -0.001(2) 0.005(2) 0.029(2)
C8 0.049(3) 0.051(3) 0.038(3) 0.000(2) 0.000(2) 0.034(3)
C9 0.079(5) 0.071(5) 0.058(4) 0.007(3) 0.004(4) 0.060(4)
C10 0.067(4) 0.034(3) 0.070(4) 0.008(3) 0.013(3) 0.026(3)
C11 0.049(4) 0.037(3) 0.054(3) -0.002(3) 0.001(3) 0.016(3)
C12 0.044(3) 0.040(3) 0.031(2) -0.003(2) -0.001(2) 0.025(2)
C13 0.038(3) 0.027(2) 0.029(2) 0.0005(19) 0.001(2) 0.015(2)
C14 0.034(3) 0.032(2) 0.035(2) 0.003(2) 0.001(2) 0.016(2)
C15 0.041(3) 0.031(2) 0.034(3) -0.001(2) 0.006(2) 0.015(2)
C16 0.040(3) 0.031(3) 0.044(3) -0.002(2) 0.008(2) 0.019(2)
C17 0.043(3) 0.035(3) 0.050(3) 0.000(2) -0.001(2) 0.024(2)
C18 0.038(3) 0.033(3) 0.039(3) 0.002(2) 0.000(2) 0.020(2)

loop_
_atom_type_symbol
_atom_type_description
_atom_type_scat_dispersion_real
_atom_type_scat_dispersion_imag
_atom_type_scat_source
C C 0.0033 0.0016 'International Tables Vol C Tables 4.2.6.8 and 6.1.1.4'
H H 0.0000 0.0000 'International Tables Vol C Tables 4.2.6.8 and 6.1.1.4'
Rb Rb -0.9393 2.9676 'International Tables Vol C Tables 4.2.6.8 and 6.1.1.4'

loop_
_geom_angle_atom_site_label_1
_geom_angle_atom_site_label_2
_geom_angle_atom_site_label_3
_geom_angle
_geom_angle_site_symmetry_1
_geom_angle_site_symmetry_3
C4 Rb1 C6 44.21(16) . .
C4 Rb1 C4 94.4(2) . 18_545
C6 Rb1 C4 79.15(16) . 18_545
C4 Rb1 C5 25.47(17) . .
C6 Rb1 C5 24.87(15) . .
C4 Rb1 C5 74.88(16) 18_545 .
C4 Rb1 C11 104.85(18) . 8_544
C6 Rb1 C11 147.50(16) . 8_544
C4 Rb1 C11 97.18(17) 18_545 8_544
C5 Rb1 C11 122.82(17) . 8_544
C4 Rb1 C12 102.98(16) . 8_544
C6 Rb1 C12 145.31(14) . 8_544
C4 Rb1 C12 121.53(16) 18_545 8_544
C5 Rb1 C12 127.20(15) . 8_544
C11 Rb1 C12 24.46(14) 8_544 8_544
C4 Rb1 C3 24.01(16) . .
C6 Rb1 C3 50.63(14) . .
C4 Rb1 C3 117.33(16) 18_545 .
C5 Rb1 C3 43.37(16) . .
C11 Rb1 C3 106.67(16) 8_544 .
C12 Rb1 C3 94.95(13) 8_544 .
C4 Rb1 C1 51.38(14) . .
C6 Rb1 C1 24.47(13) . .
C4 Rb1 C1 101.63(15) 18_545 .
C5 Rb1 C1 43.70(14) . .
C11 Rb1 C1 150.40(15) 8_544 .
C12 Rb1 C1 132.61(13) 8_544 .
C3 Rb1 C1 44.11(12) . .
C4 Rb1 C13 147.78(16) . 18_545
C6 Rb1 C13 107.94(13) . 18_545
C4 Rb1 C13 59.28(15) 18_545 18_545
C5 Rb1 C13 122.42(15) . 18_545
C11 Rb1 C13 97.18(15) 8_544 18_545
C12 Rb1 C13 106.68(13) 8_544 18_545
C3 Rb1 C13 156.13(12) . 18_545
C1 Rb1 C13 112.04(12) . 18_545
C4 Rb1 C18 138.66(15) . 18_545
C6 Rb1 C18 94.46(14) . 18_545
C4 Rb1 C18 74.17(15) 18_545 18_545
C5 Rb1 C18 115.77(15) . 18_545
C11 Rb1 C18 115.81(16) 8_544 18_545
C12 Rb1 C18 117.00(14) 8_544 18_545
C3 Rb1 C18 134.33(13) . 18_545
C1 Rb1 C18 91.37(12) . 18_545
C13 Rb1 C18 24.11(12) 18_545 18_545
C4 Rb1 C14 165.26(16) . 18_545
C6 Rb1 C14 131.70(14) . 18_545
C4 Rb1 C14 71.18(14) 18_545 18_545
C5 Rb1 C14 143.55(15) . 18_545
C11 Rb1 C14 74.95(16) 8_544 18_545
C12 Rb1 C14 82.94(13) 8_544 18_545
C3 Rb1 C14 170.59(14) . 18_545
C1 Rb1 C14 132.90(12) . 18_545
C13 Rb1 C14 23.76(12) 18_545 18_545
C18 Rb1 C14 41.53(13) 18_545 18_545
C4 Rb1 C17 140.88(15) . 18_545
C6 Rb1 C17 102.10(14) . 18_545
C4 Rb1 C17 97.53(15) 18_545 18_545
C5 Rb1 C17 126.74(15) . 18_545
C11 Rb1 C17 110.38(16) 8_544 18_545
C12 Rb1 C17 102.10(14) 8_544 18_545
C3 Rb1 C17 124.43(14) . 18_545
C1 Rb1 C17 89.67(13) . 18_545
C13 Rb1 C17 41.82(12) 18_545 18_545
C18 Rb1 C17 23.55(13) 18_545 18_545
C14 Rb1 C17 47.74(13) 18_545 18_545
C6 C1 C7 124.0(5) . .
C6 C1 C2 116.3(4) . .
C7 C1 C2 119.3(4) . .
C6 C1 Rb1 72.8(3) . .
C7 C1 Rb1 107.5(3) . .
C2 C1 Rb1 94.8(3) . .
C3 C2 C1 109.6(4) . .
C3 C2 C13 108.7(4) . .
C1 C2 C13 113.1(4) . .
C3 C2 H2 106(3) . .
C1 C2 H2 112(3) . .
C13 C2 H2 108(3) . .
C4 C3 C2 119.4(5) . .
C4 C3 Rb1 72.5(3) . .
C2 C3 Rb1 96.2(3) . .
C4 C3 Rb1 66.7(3) . 17
C2 C3 Rb1 98.6(3) . 17
Rb1 C3 Rb1 138.8(2) . 17
C4 C3 H3 120.3 . .
C2 C3 H3 120.3 . .
Rb1 C3 H3 100.9 . .
Rb1 C3 H3 104.1 17 .
C3 C4 C5 121.9(6) . .
C3 C4 Rb1 83.4(3) . .
C5 C4 Rb1 80.5(3) . .
C3 C4 Rb1 90.8(4) . 17
C5 C4 Rb1 97.8(4) . 17
Rb1 C4 Rb1 171.8(2) . 17
C3 C4 H4 114(4) . .
C5 C4 H4 124(4) . .
Rb1 C4 H4 98(4) . .
Rb1 C4 H4 90(4) 17 .
C6 C5 C4 117.4(6) . .
C6 C5 Rb1 75.9(3) . .
C4 C5 Rb1 74.1(3) . .
C6 C5 Rb1 117.6(4) . 17
C4 C5 Rb1 60.0(3) . 17
Rb1 C5 Rb1 133.4(2) . 17
C6 C5 H5 122(5) . .
C4 C5 H5 121(5) . .
Rb1 C5 H5 116(5) . .
Rb1 C5 H5 95(5) 17 .
C1 C6 C5 123.5(5) . .
C1 C6 Rb1 82.7(3) . .
C5 C6 Rb1 79.3(3) . .
C1 C6 H6 114(3) . .
C5 C6 H6 123(3) . .
Rb1 C6 H6 108(3) . .
C8 C7 C12 115.8(5) . .
C8 C7 C1 122.0(5) . .
C12 C7 C1 122.2(4) . .
C8 C7 Rb1 89.4(3) . 6
C12 C7 Rb1 63.4(3) . 6
C1 C7 Rb1 114.8(3) . 6
C9 C8 C7 121.1(6) . .
C9 C8 H8 119.5 . .
C7 C8 H8 119.5 . .
C10 C9 C8 120.9(6) . .
C10 C9 H9 128(5) . .
C8 C9 H9 110(5) . .
C11 C10 C9 119.4(6) . .
C11 C10 Rb1 65.6(4) . 6
C9 C10 Rb1 91.4(4) . 6
C11 C10 H10 125(6) . .
C9 C10 H10 115(6) . .
Rb1 C10 H10 106(5) 6 .
C10 C11 C12 121.1(6) . .
C10 C11 Rb1 92.0(4) . 6
C12 C11 Rb1 77.9(3) . 6
C10 C11 H11 121(5) . .
C12 C11 H11 118(5) . .
Rb1 C11 H11 96(5) 6 .
C11 C12 C7 121.7(5) . .
C11 C12 Rb1 77.6(3) . 6
C7 C12 Rb1 93.7(3) . 6
C11 C12 H12 120(4) . .
C7 C12 H12 119(4) . .
Rb1 C12 H12 99(4) 6 .
C14 C13 C18 118.4(5) . .
C14 C13 C2 122.3(4) . .
C18 C13 C2 119.0(4) . .
C14 C13 Rb1 80.1(3) . 17
C18 C13 Rb1 78.7(3) . 17
C2 C13 Rb1 105.4(3) . 17
C13 C14 C15 120.9(5) . .
C13 C14 Rb1 76.1(3) . 17
C15 C14 Rb1 81.9(3) . 17
C13 C14 H14 119(4) . .
C15 C14 H14 120(4) . .
Rb1 C14 H14 106(4) 17 .
C16 C15 C14 120.5(5) . .
C16 C15 Rb1 79.1(3) . 17
C14 C15 Rb1 74.9(3) . 17
C16 C15 H15 114(3) . .
C14 C15 H15 125(3) . .
Rb1 C15 H15 114(3) 17 .
C15 C16 C17 119.4(5) . .
C15 C16 Rb1 78.2(3) . 17
C17 C16 Rb1 76.1(3) . 17
C15 C16 H16 121(3) . .
C17 C16 H16 120(3) . .
Rb1 C16 H16 120(3) 17 .
C18 C17 C16 120.4(5) . .
C18 C17 Rb1 75.4(3) . 17
C16 C17 Rb1 80.7(3) . 17
C18 C17 H17 121(4) . .
C16 C17 H17 119(4) . .
Rb1 C17 H17 116(4) 17 .
C17 C18 C13 120.3(5) . .
C17 C18 Rb1 81.1(3) . 17
C13 C18 Rb1 77.2(3) . 17
C17 C18 H18 114(4) . .
C13 C18 H18 124(4) . .
Rb1 C18 H18 100(4) 17 .

loop_
_geom_bond_atom_site_label_1
_geom_bond_atom_site_label_2
_geom_bond_distance
_geom_bond_site_symmetry_2
Rb1 C4 3.160(5) .
Rb1 C6 3.198(5) .
Rb1 C4 3.234(5) 18_545
Rb1 C5 3.240(6) .
Rb1 C11 3.260(7) 8_544
Rb1 C12 3.264(5) 8_544
Rb1 C3 3.290(5) .
Rb1 C1 3.321(5) .
Rb1 C13 3.340(5) 18_545
Rb1 C18 3.359(5) 18_545
Rb1 C14 3.390(5) 18_545
Rb1 C17 3.429(6) 18_545
C1 C6 1.387(8) .
C1 C7 1.453(7) .
C1 C2 1.523(7) .
C2 C3 1.515(7) .
C2 C13 1.547(7) .
C2 H2 0.92(5) .
C3 C4 1.348(9) .
C3 H3 0.9500 .
C4 C5 1.413(10) .
C4 Rb1 3.234(5) 17
C4 H4 0.77(6) .
C5 C6 1.387(8) .
C5 H5 0.80(7) .
C6 H6 1.06(6) .
C7 C8 1.414(7) .
C7 C12 1.418(8) .
C8 C9 1.393(9) .
C8 H8 0.9500 .
C9 C10 1.376(11) .
C9 H9 0.73(7) .
C10 C11 1.362(10) .
C10 H10 0.82(8) .
C11 C12 1.382(8) .
C11 Rb1 3.260(7) 6
C11 H11 0.73(6) .
C12 Rb1 3.264(5) 6
C12 H12 0.86(6) .
C13 C14 1.386(7) .
C13 C18 1.400(7) .
C13 Rb1 3.340(5) 17
C14 C15 1.388(7) .
C14 Rb1 3.390(5) 17
C14 H14 0.88(6) .
C15 C16 1.374(8) .
C15 Rb1 3.476(5) 17
C15 H15 0.99(6) .
C16 C17 1.389(8) .
C16 Rb1 3.487(5) 17
C16 H16 0.91(5) .
C17 C18 1.387(7) .
C17 Rb1 3.429(6) 17
C17 H17 0.95(6) .
C18 Rb1 3.359(5) 17
C18 H18 1.14(7) .
